data_7204409
loop_
_publ_author_name
'Correa, Waldo H.'
'Papadopoulos, Stavroula'
'Radnidge, Peta'
'Roberts, Brett A.'
'Scott, Janet L.'

_publ_section_title
;
 Direct, efficient, solvent-free synthesis of
 2-aryl-1,2,3,4-tetrahydroquinazolines
;
_journal_issue 3
_journal_name_full 'Green Chemistry'
_journal_page_first 245
_journal_paper_doi 10.1039/b202729c
_journal_volume 4
_journal_year 2002
_chemical_formula_moiety 'C14 H13 N3 O2'
_chemical_formula_sum 'C14 H13 N3 O2'
_chemical_formula_weight 255.27
_chemical_melting_point 391.5(8)
_chemical_name_common 2-(2'-nitrophenyl)-1,2,3,4-tetrahydroquinazoline
_chemical_name_systematic
;
2-(2'-nitrophenyl)-1,2,3,4-tetrahydroquinazoline 
;
_space_group_IT_number 14
_symmetry_cell_setting monoclinic
_symmetry_space_group_name_Hall '-P 2ybc'
_symmetry_space_group_name_H-M 'P 1 21/c 1'
_atom_sites_solution_hydrogens geom
_atom_sites_solution_primary direct
_atom_sites_solution_secondary difmap
_audit_creation_method SHELXL-97
_cell_angle_alpha 90.00
_cell_angle_beta 111.140(8)
_cell_angle_gamma 90.00
_cell_formula_units_Z 4
_cell_length_a 12.1392(2)
_cell_length_b 7.7897(2)
_cell_length_c 13.5753(3)
_cell_measurement_temperature 123(2)
_cell_volume 1197.30(8)
_computing_cell_refinement 'Nonius Collect'
_computing_data_collection 'Nonius Collect'
_computing_data_reduction 'Nonius Collect'
_computing_molecular_graphics Xseed
_computing_publication_material Ciftab
_computing_structure_refinement 'SHELXL-97 (Sheldrick, 1997)'
_computing_structure_solution 'SHELXS-97 (Sheldrick, 1990)'
_diffrn_ambient_temperature 123(2)
_diffrn_measured_fraction_theta_full 0.929
_diffrn_measured_fraction_theta_max 0.929
_diffrn_measurement_device_type 'Enraf Nonius Kappa CCD'
_diffrn_measurement_method 'phi + w scans'
_diffrn_radiation_monochromator graphite
_diffrn_radiation_source 'fine-focus sealed tube'
_diffrn_radiation_type MoK\a
_diffrn_radiation_wavelength 0.71073
_diffrn_reflns_av_R_equivalents 0.0000
_diffrn_reflns_av_sigmaI/netI 0.0385
_diffrn_reflns_limit_h_max 15
_diffrn_reflns_limit_h_min 0
_diffrn_reflns_limit_k_max 10
_diffrn_reflns_limit_k_min 0
_diffrn_reflns_limit_l_max 16
_diffrn_reflns_limit_l_min -17
_diffrn_reflns_number 9206
_diffrn_reflns_theta_full 28.30
_diffrn_reflns_theta_max 28.30
_diffrn_reflns_theta_min 1.80
_exptl_absorpt_coefficient_mu 0.098
_exptl_crystal_colour 'light orange'
_exptl_crystal_density_diffrn 1.416
_exptl_crystal_density_method 'not measured'
_exptl_crystal_description needles
_exptl_crystal_F_000 536
_exptl_crystal_size_max 0.35
_exptl_crystal_size_mid 0.20
_exptl_crystal_size_min 0.20
_refine_diff_density_max 0.483
_refine_diff_density_min -0.615
_refine_diff_density_rms 0.222
_refine_ls_extinction_method none
_refine_ls_goodness_of_fit_ref 1.133
_refine_ls_hydrogen_treatment mixed
_refine_ls_matrix_type full
_refine_ls_number_parameters 180
_refine_ls_number_reflns 2769
_refine_ls_number_restraints 0
_refine_ls_restrained_S_all 1.133
_refine_ls_R_factor_all 0.0635
_refine_ls_R_factor_gt 0.0450
_refine_ls_shift/su_max 0.000
_refine_ls_shift/su_mean 0.000
_refine_ls_structure_factor_coef Fsqd
_refine_ls_weighting_details 'calc w=1/[\s^2^(Fo^2^)+(0.0961P)^2^+0.0702P] where P=(Fo^2^+2Fc^2^)/3'
_refine_ls_weighting_scheme calc
_refine_ls_wR_factor_gt 0.1307
_refine_ls_wR_factor_ref 0.1524
_reflns_number_gt 2184
_reflns_number_total 2769
_reflns_threshold_expression >2sigma(I)
_cod_data_source_file b202729c.txt
_cod_data_source_block 4b
_cod_depositor_comments
;
The following automatic conversions were performed:
'_symmetry_cell_setting' value 'Monoclinic' changed to 'monoclinic'
according to '/home/adriana/struct/CIF-dictionaries/cif_core.dic'
dictionary named 'cif_core.dic' version 2.4.1 from 2010-06-29.

Automatic conversion script
Id: cif_fix_enum 1555 2011-01-17 13:19:09Z saulius 

The following automatic conversions were performed:

'_chemical_melting_point' value '117.6-119.2 Deg. C' was changed to
'391.5(8)' - it was converted from degrees Celsius(C) to Kelvins(K),
the average value was taken and precision was estimated.

Automatic conversion script
Id: cif_fix_values 1569 2011-02-09 13:29:24Z adriana 
;
_cod_original_cell_volume 1197.30(5)
_cod_original_sg_symbol_H-M P21/c
_cod_database_code 7204409

loop_
_symmetry_equiv_pos_as_xyz
'x, y, z'
'-x, y+1/2, -z+1/2'
'-x, -y, -z'
'x, -y-1/2, z-1/2'

loop_
_atom_site_label
_atom_site_type_symbol
_atom_site_fract_x
_atom_site_fract_y
_atom_site_fract_z
_atom_site_U_iso_or_equiv
_atom_site_adp_type
_atom_site_occupancy
_atom_site_symmetry_multiplicity
_atom_site_calc_flag
_atom_site_refinement_flags
_atom_site_disorder_assembly
_atom_site_disorder_group
O1' O 0.19022(10) 0.85021(16) 0.10337(9) 0.0315(3) Uani 1 1 d . . .
N1 N 0.30096(11) 0.36801(17) 0.01808(10) 0.0214(3) Uani 1 1 d . . .
N1' N 0.13792(11) 0.87534(16) 0.00853(10) 0.0229(3) Uani 1 1 d . . .
C6' C 0.06107(13) 0.44055(19) -0.11251(11) 0.0201(3) Uani 1 1 d . . .
H6' H 0.0934 0.3286 -0.1086 0.024 Uiso 1 1 calc R . .
O2' O 0.13086(11) 1.01721(15) -0.03325(10) 0.0345(3) Uani 1 1 d . . .
C8 C 0.37301(12) 0.14733(19) -0.06968(12) 0.0205(3) Uani 1 1 d . . .
H8 H 0.3661 0.0638 -0.0213 0.025 Uiso 1 1 calc R . .
N3 N 0.32777(11) 0.66747(16) -0.01247(11) 0.0224(3) Uani 1 1 d . . .
C9 C 0.34123(11) 0.31842(18) -0.06130(11) 0.0168(3) Uani 1 1 d . . .
C5' C -0.05328(13) 0.4717(2) -0.18229(12) 0.0245(4) Uani 1 1 d . . .
H5' H -0.0983 0.3807 -0.2244 0.029 Uiso 1 1 calc R . .
C2' C 0.07553(12) 0.73152(19) -0.05824(11) 0.0182(3) Uani 1 1 d . . .
C1' C 0.12928(12) 0.56983(19) -0.04829(11) 0.0170(3) Uani 1 1 d . . .
C6 C 0.42427(12) 0.2199(2) -0.22060(12) 0.0222(3) Uani 1 1 d . . .
H6 H 0.4511 0.1864 -0.2754 0.027 Uiso 1 1 calc R . .
C5 C 0.39423(12) 0.3891(2) -0.21132(12) 0.0205(3) Uani 1 1 d . . .
H5 H 0.4008 0.4715 -0.2605 0.025 Uiso 1 1 calc R . .
C4 C 0.32698(13) 0.62672(19) -0.11838(13) 0.0225(4) Uani 1 1 d . . .
H4A H 0.3856 0.7005 -0.1332 0.027 Uiso 1 1 calc R . .
H4B H 0.2482 0.6547 -0.1710 0.027 Uiso 1 1 calc R . .
C3' C -0.03659(12) 0.7661(2) -0.12858(12) 0.0229(4) Uani 1 1 d . . .
H3' H -0.0686 0.8785 -0.1343 0.028 Uiso 1 1 calc R . .
C10 C 0.35468(12) 0.44140(18) -0.13191(11) 0.0178(3) Uani 1 1 d . . .
C7 C 0.41444(12) 0.1000(2) -0.14839(12) 0.0226(4) Uani 1 1 d . . .
H7 H 0.4364 -0.0159 -0.1531 0.027 Uiso 1 1 calc R . .
C4' C -0.10192(13) 0.6337(2) -0.19095(12) 0.0253(4) Uani 1 1 d . . .
H4' H -0.1797 0.6545 -0.2394 0.030 Uiso 1 1 calc R . .
C2 C 0.25946(13) 0.54257(19) 0.02138(11) 0.0198(3) Uani 1 1 d . . .
H2 H 0.2688 0.5693 0.0960 0.024 Uiso 1 1 calc R . .
H1N H 0.2736(17) 0.288(3) 0.0481(16) 0.039(6) Uiso 1 1 d . . .
H2N H 0.4047(15) 0.665(2) 0.0323(14) 0.023(4) Uiso 1 1 d . . .

loop_
_atom_site_aniso_label
_atom_site_aniso_U_11
_atom_site_aniso_U_22
_atom_site_aniso_U_33
_atom_site_aniso_U_23
_atom_site_aniso_U_13
_atom_site_aniso_U_12
O1' 0.0312(7) 0.0330(7) 0.0257(6) -0.0111(5) 0.0047(5) -0.0012(5)
N1 0.0226(7) 0.0201(7) 0.0223(6) 0.0054(5) 0.0090(5) 0.0035(5)
N1' 0.0225(7) 0.0206(7) 0.0285(7) -0.0052(5) 0.0126(6) -0.0008(5)
C6' 0.0214(8) 0.0191(7) 0.0209(7) -0.0010(6) 0.0090(6) -0.0025(6)
O2' 0.0454(8) 0.0186(6) 0.0447(8) -0.0013(5) 0.0223(6) -0.0036(5)
C8 0.0137(7) 0.0176(7) 0.0259(8) 0.0058(6) 0.0021(6) 0.0011(5)
N3 0.0143(7) 0.0210(7) 0.0290(7) -0.0037(5) 0.0042(5) -0.0018(5)
C9 0.0109(7) 0.0179(7) 0.0183(7) 0.0015(5) 0.0011(6) -0.0001(5)
C5' 0.0212(9) 0.0298(9) 0.0214(7) -0.0048(6) 0.0065(6) -0.0093(6)
C2' 0.0180(7) 0.0198(7) 0.0187(7) -0.0020(6) 0.0090(6) -0.0018(5)
C1' 0.0155(8) 0.0200(7) 0.0164(7) 0.0004(5) 0.0068(6) -0.0013(5)
C6 0.0149(8) 0.0270(8) 0.0223(7) -0.0025(6) 0.0039(6) 0.0014(6)
C5 0.0157(7) 0.0222(8) 0.0226(7) 0.0045(6) 0.0057(6) 0.0005(6)
C4 0.0211(8) 0.0164(7) 0.0334(8) 0.0047(6) 0.0141(7) 0.0012(6)
C3' 0.0201(8) 0.0271(8) 0.0237(8) 0.0034(6) 0.0103(6) 0.0045(6)
C10 0.0109(7) 0.0176(7) 0.0225(7) 0.0031(6) 0.0033(6) 0.0000(5)
C7 0.0142(8) 0.0188(8) 0.0301(8) -0.0018(6) 0.0024(6) 0.0020(5)
C4' 0.0141(8) 0.0381(10) 0.0217(8) 0.0031(7) 0.0041(6) 0.0006(6)
C2 0.0172(8) 0.0216(8) 0.0186(7) -0.0016(6) 0.0039(6) 0.0014(5)

loop_
_atom_type_symbol
_atom_type_description
_atom_type_scat_dispersion_real
_atom_type_scat_dispersion_imag
_atom_type_scat_source
C C 0.0033 0.0016 'International Tables Vol C Tables 4.2.6.8 and 6.1.1.4'
H H 0.0000 0.0000 'International Tables Vol C Tables 4.2.6.8 and 6.1.1.4'
N N 0.0061 0.0033 'International Tables Vol C Tables 4.2.6.8 and 6.1.1.4'
O O 0.0106 0.0060 'International Tables Vol C Tables 4.2.6.8 and 6.1.1.4'

loop_
_geom_angle_atom_site_label_1
_geom_angle_atom_site_label_2
_geom_angle_atom_site_label_3
_geom_angle
_geom_angle_site_symmetry_1
_geom_angle_site_symmetry_3
_geom_angle_publ_flag
C9 N1 C2 120.39(12) . . ?
O1' N1' O2' 123.34(13) . . ?
O1' N1' C2' 118.81(12) . . ?
O2' N1' C2' 117.78(13) . . ?
C1' C6' C5' 121.48(14) . . ?
C7 C8 C9 120.15(14) . . ?
C2 N3 C4 111.16(12) . . ?
N1 C9 C8 120.73(13) . . ?
N1 C9 C10 119.96(13) . . ?
C8 C9 C10 119.27(13) . . ?
C4' C5' C6' 120.58(14) . . ?
C3' C2' C1' 123.44(14) . . ?
C3' C2' N1' 116.07(13) . . ?
C1' C2' N1' 120.49(13) . . ?
C6' C1' C2' 116.00(13) . . ?
C6' C1' C2 122.20(13) . . ?
C2' C1' C2 121.54(13) . . ?
C5 C6 C7 118.87(14) . . ?
C6 C5 C10 121.67(14) . . ?
N3 C4 C10 113.76(12) . . ?
C2' C3' C4' 118.82(15) . . ?
C5 C10 C9 119.13(13) . . ?
C5 C10 C4 121.96(13) . . ?
C9 C10 C4 118.90(13) . . ?
C8 C7 C6 120.83(14) . . ?
C5' C4' C3' 119.65(14) . . ?
N3 C2 N1 111.80(12) . . ?
N3 C2 C1' 106.85(12) . . ?
N1 C2 C1' 113.63(12) . . ?

loop_
_geom_bond_atom_site_label_1
_geom_bond_atom_site_label_2
_geom_bond_distance
_geom_bond_site_symmetry_2
_geom_bond_publ_flag
O1' N1' 1.2286(18) . ?
N1 C9 1.3891(19) . ?
N1 C2 1.4564(19) . ?
N1' O2' 1.2309(17) . ?
N1' C2' 1.4681(19) . ?
C6' C1' 1.393(2) . ?
C6' C5' 1.391(2) . ?
C8 C7 1.385(2) . ?
C8 C9 1.403(2) . ?
N3 C2 1.456(2) . ?
N3 C4 1.469(2) . ?
C9 C10 1.406(2) . ?
C5' C4' 1.380(2) . ?
C2' C3' 1.378(2) . ?
C2' C1' 1.402(2) . ?
C1' C2 1.536(2) . ?
C6 C5 1.386(2) . ?
C6 C7 1.390(2) . ?
C5 C10 1.390(2) . ?
C4 C10 1.508(2) . ?
C3' C4' 1.387(2) . ?

loop_
_cod_related_entry_id
_cod_related_entry_database
_cod_related_entry_code
1 ChemSpider 4234811
